data_7011271
loop_
_publ_author_name
'Rivard, Eric'
'McWilliams, Andrew R.'
'Lough, Alan J.'
'Manners, Ian'

_publ_section_title
;
 Synthesis and characterization of perhalogenated
 diazaphosphametalletidines containing transition metals from group 4
 and 5
;
_journal_issue 10
_journal_name_full 'Journal of the Chemical Society, Dalton Transactions'
_journal_page_first 2173
_journal_paper_doi 10.1039/b109905c
_journal_year 2002
_chemical_formula_sum 'C12 H36 Cl11 N6 Nb2 P3 Si4'
_chemical_formula_weight 1045.51
_chemical_name_systematic
; 
? 
;
_space_group_IT_number 15
_symmetry_cell_setting monoclinic
_symmetry_space_group_name_Hall '-C 2yc'
_symmetry_space_group_name_H-M 'C 1 2/c 1'
_atom_sites_solution_hydrogens geom
_atom_sites_solution_primary direct
_atom_sites_solution_secondary difmap
_audit_creation_method SHELXL-97
_cell_angle_alpha 90.00
_cell_angle_beta 114.783(2)
_cell_angle_gamma 90.00
_cell_formula_units_Z 4
_cell_length_a 26.3658(9)
_cell_length_b 10.4749(5)
_cell_length_c 16.1779(7)
_cell_measurement_reflns_used 58454
_cell_measurement_temperature 100(1)
_cell_measurement_theta_max 26.08
_cell_measurement_theta_min 2.55
_cell_volume 4056.5(3)
_computing_cell_refinement 'Denzo-SMN (Otwinowski & Minor, 1997)'
_computing_data_collection 'Collect (Nonius BV, 1997-2001)'
_computing_data_reduction 'Denzo-SMN (Otwinowski & Minor, 1997)'
_computing_molecular_graphics 'SHELXTL V5.1 (Sheldrick 1999)'
_computing_publication_material 'SHELXTL V5.1 (Sheldrick 1999)'
_computing_structure_refinement 'SHELXTL V5.1 (Sheldrick 1999)'
_computing_structure_solution 'SHELXTL V5.1 (Sheldrick 1999)'
_diffrn_ambient_temperature 100(1)
_diffrn_detector_area_resol_mean 9
_diffrn_measured_fraction_theta_full 0.998
_diffrn_measured_fraction_theta_max 0.998
_diffrn_measurement_device_type 'Nonius KappaCCD'
_diffrn_measurement_method '\f scans and \w scans with \k offsets'
_diffrn_radiation_monochromator graphite
_diffrn_radiation_source 'fine-focus sealed tube'
_diffrn_radiation_type MoK\a
_diffrn_radiation_wavelength 0.71073
_diffrn_reflns_av_R_equivalents 0.038
_diffrn_reflns_av_sigmaI/netI 0.0382
_diffrn_reflns_limit_h_max 32
_diffrn_reflns_limit_h_min -32
_diffrn_reflns_limit_k_max 12
_diffrn_reflns_limit_k_min -12
_diffrn_reflns_limit_l_max 18
_diffrn_reflns_limit_l_min -19
_diffrn_reflns_number 58454
_diffrn_reflns_theta_full 26.06
_diffrn_reflns_theta_max 26.06
_diffrn_reflns_theta_min 2.58
_diffrn_standards_decay_% 0
_diffrn_standards_number 0
_exptl_absorpt_coefficient_mu 1.545
_exptl_absorpt_correction_T_max 0.8608
_exptl_absorpt_correction_T_min 0.7475
_exptl_absorpt_correction_type multi-scan
_exptl_absorpt_process_details 'Denzo-SMN (Otwinowski & Minor, 1997)'
_exptl_crystal_density_diffrn 1.712
_exptl_crystal_density_method 'not measured'
_exptl_crystal_description block
_exptl_crystal_F_000 2080
_exptl_crystal_size_max 0.20
_exptl_crystal_size_mid 0.10
_exptl_crystal_size_min 0.10
_refine_diff_density_max 0.577
_refine_diff_density_min -0.585
_refine_diff_density_rms 0.088
_refine_ls_extinction_coef 0.00042(7)
_refine_ls_extinction_expression Fc^*^=kFc[1+0.001xFc^2^\l^3^/sin(2\q)]^-1/4^
_refine_ls_extinction_method SHELXL
_refine_ls_goodness_of_fit_ref 1.117
_refine_ls_hydrogen_treatment constr
_refine_ls_matrix_type full
_refine_ls_number_parameters 180
_refine_ls_number_reflns 4004
_refine_ls_number_restraints 0
_refine_ls_restrained_S_all 1.117
_refine_ls_R_factor_all 0.0420
_refine_ls_R_factor_gt 0.0322
_refine_ls_shift/su_max 0.003
_refine_ls_shift/su_mean 0.000
_refine_ls_structure_factor_coef Fsqd
_refine_ls_weighting_details 'calc w=1/[\s^2^(Fo^2^)+(0.0299P)^2^+6.4126P] where P=(Fo^2^+2Fc^2^)/3'
_refine_ls_weighting_scheme calc
_refine_ls_wR_factor_gt 0.0745
_refine_ls_wR_factor_ref 0.0788
_reflns_number_gt 3427
_reflns_number_total 4004
_reflns_threshold_expression >2sigma(I)
_cod_data_source_file b109905c.txt
_cod_data_source_block k99256
_cod_depositor_comments
;
The following automatic conversions were performed:
'_symmetry_cell_setting' value 'Monoclinic' changed to 'monoclinic'
according to '/home/saulius/struct/CIF-dictionaries/cif_core.dic'
dictionary named 'cif_core.dic' version 2.4.1 from 2010-06-29.

Automatic conversion script
Id: cif_fix_enum 1527 2010-12-29 10:47:43Z saulius 
;
_cod_original_sg_symbol_H-M C2/c
_cod_database_code 7011271

loop_
_symmetry_equiv_pos_as_xyz
'x, y, z'
'-x, y, -z+1/2'
'x+1/2, y+1/2, z'
'-x+1/2, y+1/2, -z+1/2'
'-x, -y, -z'
'x, -y, z-1/2'
'-x+1/2, -y+1/2, -z'
'x+1/2, -y+1/2, z-1/2'

loop_
_atom_site_label
_atom_site_type_symbol
_atom_site_fract_x
_atom_site_fract_y
_atom_site_fract_z
_atom_site_U_iso_or_equiv
_atom_site_adp_type
_atom_site_occupancy
_atom_site_symmetry_multiplicity
_atom_site_calc_flag
_atom_site_refinement_flags
_atom_site_disorder_assembly
_atom_site_disorder_group
Nb1 Nb 0.407408(10) 0.15936(3) 0.141505(17) 0.02367(10) Uani 1 1 d . . .
Cl1 Cl 0.27972(3) 0.38618(9) 0.17663(6) 0.0405(2) Uani 1 1 d . . .
Cl2 Cl 0.39927(4) 0.45949(8) 0.31600(5) 0.0358(2) Uani 1 1 d . . .
Cl3 Cl 0.5000 0.27362(10) 0.2500 0.0263(2) Uani 1 2 d S . .
Cl4 Cl 0.32415(3) 0.06844(9) 0.03914(6) 0.0369(2) Uani 1 1 d . . .
Cl5 Cl 0.43357(3) 0.20818(8) 0.02323(5) 0.03324(19) Uani 1 1 d . . .
Cl6 Cl 0.51686(4) -0.18610(9) 0.16773(6) 0.0432(2) Uani 1 1 d . . .
P1 P 0.5000 -0.06916(11) 0.2500 0.0278(3) Uani 1 2 d S . .
P2 P 0.35982(3) 0.34449(8) 0.20869(5) 0.02472(18) Uani 1 1 d . . .
Si1 Si 0.36344(4) 0.10279(9) 0.31922(6) 0.0286(2) Uani 1 1 d . . .
Si2 Si 0.36905(4) 0.49170(9) 0.05368(6) 0.0311(2) Uani 1 1 d . . .
N1 N 0.37436(10) 0.1985(2) 0.23663(17) 0.0244(5) Uani 1 1 d . . .
N2 N 0.37754(10) 0.3632(2) 0.12890(17) 0.0258(5) Uani 1 1 d . . .
N3 N 0.44591(10) 0.0111(2) 0.19095(17) 0.0259(5) Uani 1 1 d . . .
C1 C 0.30741(15) 0.1758(3) 0.3458(3) 0.0398(8) Uani 1 1 d . . .
H1A H 0.2719 0.1738 0.2914 0.060 Uiso 1 1 calc R . .
H1B H 0.3173 0.2645 0.3653 0.060 Uiso 1 1 calc R . .
H1C H 0.3036 0.1275 0.3948 0.060 Uiso 1 1 calc R . .
C2 C 0.43018(15) 0.1025(3) 0.4224(2) 0.0399(8) Uani 1 1 d . . .
H2A H 0.4579 0.0519 0.4111 0.060 Uiso 1 1 calc R . .
H2B H 0.4243 0.0652 0.4733 0.060 Uiso 1 1 calc R . .
H2C H 0.4437 0.1903 0.4376 0.060 Uiso 1 1 calc R . .
C3 C 0.34056(13) -0.0576(3) 0.2693(2) 0.0343(8) Uani 1 1 d . . .
H3A H 0.3672 -0.0912 0.2470 0.051 Uiso 1 1 calc R . .
H3C H 0.3035 -0.0514 0.2186 0.051 Uiso 1 1 calc R . .
H3D H 0.3389 -0.1150 0.3159 0.051 Uiso 1 1 calc R . .
C4 C 0.3406(2) 0.6314(4) 0.0914(3) 0.0612(12) Uani 1 1 d . . .
H4A H 0.3027 0.6120 0.0848 0.092 Uiso 1 1 calc R . .
H4B H 0.3395 0.7057 0.0538 0.092 Uiso 1 1 calc R . .
H4C H 0.3646 0.6502 0.1553 0.092 Uiso 1 1 calc R . .
C5 C 0.43892(15) 0.5347(4) 0.0593(2) 0.0425(9) Uani 1 1 d . . .
H5A H 0.4521 0.4664 0.0318 0.064 Uiso 1 1 calc R . .
H5B H 0.4654 0.5459 0.1230 0.064 Uiso 1 1 calc R . .
H5C H 0.4361 0.6145 0.0260 0.064 Uiso 1 1 calc R . .
C6 C 0.31849(13) 0.4387(3) -0.0611(2) 0.0353(8) Uani 1 1 d . . .
H6A H 0.2843 0.4081 -0.0577 0.053 Uiso 1 1 calc R . .
H6B H 0.3350 0.3694 -0.0824 0.053 Uiso 1 1 calc R . .
H6C H 0.3095 0.5105 -0.1037 0.053 Uiso 1 1 calc R . .

loop_
_atom_site_aniso_label
_atom_site_aniso_U_11
_atom_site_aniso_U_22
_atom_site_aniso_U_33
_atom_site_aniso_U_23
_atom_site_aniso_U_13
_atom_site_aniso_U_12
Nb1 0.02400(15) 0.02745(17) 0.01823(15) -0.00042(11) 0.00754(11) 0.00261(11)
Cl1 0.0314(4) 0.0546(5) 0.0387(5) 0.0103(4) 0.0177(4) 0.0152(4)
Cl2 0.0482(5) 0.0359(4) 0.0268(4) -0.0050(3) 0.0191(4) -0.0006(4)
Cl3 0.0250(5) 0.0264(5) 0.0258(5) 0.000 0.0090(4) 0.000
Cl4 0.0275(4) 0.0462(5) 0.0295(4) -0.0072(4) 0.0045(3) -0.0009(3)
Cl5 0.0391(4) 0.0397(5) 0.0254(4) 0.0013(3) 0.0179(3) 0.0070(3)
Cl6 0.0389(5) 0.0370(5) 0.0442(5) -0.0149(4) 0.0081(4) 0.0060(4)
P1 0.0256(5) 0.0249(6) 0.0268(6) 0.000 0.0049(5) 0.000
P2 0.0267(4) 0.0289(4) 0.0207(4) 0.0028(3) 0.0120(3) 0.0051(3)
Si1 0.0302(4) 0.0317(5) 0.0240(4) 0.0040(4) 0.0115(4) -0.0035(4)
Si2 0.0419(5) 0.0295(5) 0.0250(5) 0.0056(4) 0.0171(4) 0.0045(4)
N1 0.0240(12) 0.0270(13) 0.0216(13) 0.0036(10) 0.0090(10) 0.0014(10)
N2 0.0313(13) 0.0289(13) 0.0190(12) 0.0032(10) 0.0122(10) 0.0052(11)
N3 0.0265(12) 0.0256(13) 0.0233(13) -0.0007(11) 0.0083(10) -0.0006(11)
C1 0.050(2) 0.041(2) 0.040(2) 0.0042(16) 0.0310(17) -0.0058(16)
C2 0.0437(19) 0.041(2) 0.0274(18) 0.0099(15) 0.0078(15) -0.0058(16)
C3 0.0300(16) 0.0349(18) 0.0370(19) 0.0030(15) 0.0131(14) -0.0043(14)
C4 0.108(4) 0.041(2) 0.052(3) 0.013(2) 0.050(3) 0.023(2)
C5 0.046(2) 0.041(2) 0.034(2) 0.0043(16) 0.0100(16) -0.0151(17)
C6 0.0315(17) 0.043(2) 0.0281(18) 0.0128(15) 0.0089(14) 0.0005(15)

loop_
_atom_type_symbol
_atom_type_description
_atom_type_scat_dispersion_real
_atom_type_scat_dispersion_imag
_atom_type_scat_source
C C 0.0033 0.0016 'International Tables Vol C Tables 4.2.6.8 and 6.1.1.4'
H H 0.0000 0.0000 'International Tables Vol C Tables 4.2.6.8 and 6.1.1.4'
N N 0.0061 0.0033 'International Tables Vol C Tables 4.2.6.8 and 6.1.1.4'
Si Si 0.0817 0.0704 'International Tables Vol C Tables 4.2.6.8 and 6.1.1.4'
P P 0.1023 0.0942 'International Tables Vol C Tables 4.2.6.8 and 6.1.1.4'
Cl Cl 0.1484 0.1585 'International Tables Vol C Tables 4.2.6.8 and 6.1.1.4'
Nb Nb -2.0727 0.6215 'International Tables Vol C Tables 4.2.6.8 and 6.1.1.4'

loop_
_geom_angle_atom_site_label_1
_geom_angle_atom_site_label_2
_geom_angle_atom_site_label_3
_geom_angle
_geom_angle_site_symmetry_1
_geom_angle_site_symmetry_3
_geom_angle_publ_flag
N3 Nb1 N1 99.70(11) . . ?
N3 Nb1 N2 160.79(10) . . ?
N1 Nb1 N2 69.22(9) . . ?
N3 Nb1 Cl4 98.48(8) . . ?
N1 Nb1 Cl4 92.52(7) . . ?
N2 Nb1 Cl4 97.67(7) . . ?
N3 Nb1 Cl5 103.93(8) . . ?
N1 Nb1 Cl5 155.25(7) . . ?
N2 Nb1 Cl5 86.03(7) . . ?
Cl4 Nb1 Cl5 91.20(3) . . ?
N3 Nb1 Cl3 84.57(8) . . ?
N1 Nb1 Cl3 88.64(7) . . ?
N2 Nb1 Cl3 79.65(7) . . ?
Cl4 Nb1 Cl3 176.50(3) . . ?
Cl5 Nb1 Cl3 86.39(2) . . ?
N3 Nb1 P2 132.64(8) . . ?
N1 Nb1 P2 34.97(7) . . ?
N2 Nb1 P2 34.26(6) . . ?
Cl4 Nb1 P2 96.81(3) . . ?
Cl5 Nb1 P2 120.28(3) . . ?
Cl3 Nb1 P2 82.27(2) . . ?
Nb1 Cl3 Nb1 125.71(4) . 2_655 ?
N3 P1 N3 115.93(19) 2_655 . ?
N3 P1 Cl6 109.43(10) 2_655 . ?
N3 P1 Cl6 108.66(9) . . ?
N3 P1 Cl6 108.66(9) 2_655 2_655 ?
N3 P1 Cl6 109.43(10) . 2_655 ?
Cl6 P1 Cl6 104.07(8) . 2_655 ?
N2 P2 N1 103.60(14) . . ?
N2 P2 Cl1 114.10(10) . . ?
N1 P2 Cl1 112.64(10) . . ?
N2 P2 Cl2 114.48(11) . . ?
N1 P2 Cl2 110.74(10) . . ?
Cl1 P2 Cl2 101.60(5) . . ?
N2 P2 Nb1 54.54(10) . . ?
N1 P2 Nb1 49.07(9) . . ?
Cl1 P2 Nb1 130.86(5) . . ?
Cl2 P2 Nb1 127.16(4) . . ?
N1 Si1 C2 106.58(14) . . ?
N1 Si1 C3 107.96(14) . . ?
C2 Si1 C3 113.88(16) . . ?
N1 Si1 C1 109.47(14) . . ?
C2 Si1 C1 109.73(18) . . ?
C3 Si1 C1 109.11(16) . . ?
N2 Si2 C4 109.04(16) . . ?
N2 Si2 C6 106.93(14) . . ?
C4 Si2 C6 110.1(2) . . ?
N2 Si2 C5 108.31(15) . . ?
C4 Si2 C5 108.7(2) . . ?
C6 Si2 C5 113.68(16) . . ?
P2 N1 Si1 130.90(16) . . ?
P2 N1 Nb1 95.95(12) . . ?
Si1 N1 Nb1 133.12(14) . . ?
P2 N2 Si2 132.18(17) . . ?
P2 N2 Nb1 91.20(12) . . ?
Si2 N2 Nb1 136.31(14) . . ?
P1 N3 Nb1 154.26(16) . . ?

loop_
_geom_bond_atom_site_label_1
_geom_bond_atom_site_label_2
_geom_bond_distance
_geom_bond_site_symmetry_2
_geom_bond_publ_flag
Nb1 N3 1.844(2) . ?
Nb1 N1 2.102(3) . ?
Nb1 N2 2.255(3) . ?
Nb1 Cl4 2.3281(8) . ?
Nb1 Cl5 2.3463(8) . ?
Nb1 Cl3 2.6231(5) . ?
Nb1 P2 2.7676(8) . ?
Cl1 P2 2.0005(11) . ?
Cl2 P2 2.0082(11) . ?
Cl3 Nb1 2.6231(5) 2_655 ?
Cl6 P1 1.9913(11) . ?
P1 N3 1.585(2) 2_655 ?
P1 N3 1.585(2) . ?
P1 Cl6 1.9913(11) 2_655 ?
P2 N2 1.558(3) . ?
P2 N1 1.595(3) . ?
Si1 N1 1.788(3) . ?
Si1 C2 1.850(3) . ?
Si1 C3 1.852(3) . ?
Si1 C1 1.867(4) . ?
Si2 N2 1.765(3) . ?
Si2 C4 1.860(4) . ?
Si2 C6 1.860(3) . ?
Si2 C5 1.861(4) . ?
